data_1572713
loop_
_publ_author_name
'Wang, Yafu'
'Zeng, Zhaopeng'
'Luo, Shuchang'
'Guo, Yan'
'Liu, Xiangyu'

_publ_section_title
;
 Enhancing the single-molecule magnetic performance of &#x3b2;-diketonate
 Dy(III) complexes by modulating the coordination microenvironment and
 magnetic interaction: from a mononuclear to a dinuclear structure.
;
_journal_issue 42
_journal_name_full 'Dalton transactions (Cambridge, England : 2003)'
_journal_page_first 17272
_journal_page_last 17280
_journal_paper_doi 10.1039/d4dt02179g
_journal_volume 53
_journal_year 2024
_chemical_formula_moiety 'C49 H53 Dy N2 O6'
_chemical_formula_sum 'C49 H53 Dy N2 O6'
_chemical_formula_weight 928.43
_space_group_crystal_system hexagonal
_space_group_IT_number 169
_space_group_name_Hall 'P 61'
_space_group_name_H-M_alt 'P 61'
_atom_sites_solution_hydrogens geom
_audit_creation_date 2024-07-11
_audit_creation_method
;
Olex2 1.3
(compiled Nov 21 2019 18:26:39 for OlexSys, GUI svn.r6003)
;
_audit_update_record
;
2024-07-11 deposited with the CCDC.	2024-09-27 downloaded from the CCDC.
;
_cell_angle_alpha 90
_cell_angle_beta 90
_cell_angle_gamma 120
_cell_formula_units_Z 6
_cell_length_a 12.3790(7)
_cell_length_b 12.3790(7)
_cell_length_c 51.501(4)
_cell_measurement_reflns_used 9541
_cell_measurement_temperature 300(2)
_cell_measurement_theta_max 26.31
_cell_measurement_theta_min 2.24
_cell_volume 6834.7(8)
_computing_cell_refinement 'SAINT V8.40B (?, 2016)'
_computing_data_reduction 'SAINT V8.40B (?, 2016)'
_computing_molecular_graphics 'Olex2 1.3 (Dolomanov et al., 2009)'
_computing_publication_material 'Olex2 1.3 (Dolomanov et al., 2009)'
_computing_structure_refinement 'XL  (Sheldrick, 2008)'
_computing_structure_solution 'SHELXT 2018/2 (Sheldrick, 2018)'
_diffrn_ambient_temperature 300.15
_diffrn_measured_fraction_theta_full 1.000
_diffrn_measured_fraction_theta_max 0.996
_diffrn_measurement_device_type 'Bruker APEX-II CCD'
_diffrn_measurement_method '\f and \w scans'
_diffrn_radiation_type MoK\a
_diffrn_radiation_wavelength 0.71073
_diffrn_reflns_av_R_equivalents 0.0356
_diffrn_reflns_av_unetI/netI 0.0289
_diffrn_reflns_Laue_measured_fraction_full 1.000
_diffrn_reflns_Laue_measured_fraction_max 0.996
_diffrn_reflns_limit_h_max 15
_diffrn_reflns_limit_h_min -15
_diffrn_reflns_limit_k_max 15
_diffrn_reflns_limit_k_min -14
_diffrn_reflns_limit_l_max 63
_diffrn_reflns_limit_l_min -64
_diffrn_reflns_number 59205
_diffrn_reflns_point_group_measured_fraction_full 0.998
_diffrn_reflns_point_group_measured_fraction_max 0.984
_diffrn_reflns_theta_full 25.242
_diffrn_reflns_theta_max 26.373
_diffrn_reflns_theta_min 1.900
_diffrn_source_current 1.4
_diffrn_source_power 0.07
_diffrn_source_voltage 50.0
_diffrn_standards_number 0
_exptl_absorpt_coefficient_mu 1.688
_exptl_absorpt_correction_T_max 0.7454
_exptl_absorpt_correction_T_min 0.6650
_exptl_absorpt_correction_type none
_exptl_absorpt_process_details
;
SADABS-2016/2 (Bruker,2016/2) was used for absorption correction.
wR2(int) was 0.0877 before and 0.0637 after correction.
The Ratio of minimum to maximum transmission is 0.8921.
The \l/2 correction factor is Not present.
;
_exptl_crystal_colour colourless
_exptl_crystal_colour_primary colourless
_exptl_crystal_density_diffrn 1.353
_exptl_crystal_description block
_exptl_crystal_F_000 2850
_refine_diff_density_max 0.204
_refine_diff_density_min -0.397
_refine_diff_density_rms 0.039
_refine_ls_abs_structure_details
;
 Flack x determined using 3952 quotients [(I+)-(I-)]/[(I+)+(I-)]
 (Parsons, Flack and Wagner, Acta Cryst. B69 (2013) 249-259).
;
_refine_ls_abs_structure_Flack 0.003(3)
_refine_ls_extinction_method none
_refine_ls_goodness_of_fit_ref 1.058
_refine_ls_hydrogen_treatment constr
_refine_ls_matrix_type full
_refine_ls_number_parameters 592
_refine_ls_number_reflns 9181
_refine_ls_number_restraints 175
_refine_ls_restrained_S_all 1.067
_refine_ls_R_factor_all 0.0234
_refine_ls_R_factor_gt 0.0207
_refine_ls_shift/su_max 0.002
_refine_ls_shift/su_mean 0.000
_refine_ls_structure_factor_coef Fsqd
_refine_ls_weighting_details 'w=1/[\s^2^(Fo^2^)+(0.0175P)^2^+0.5903P] where P=(Fo^2^+2Fc^2^)/3'
_refine_ls_weighting_scheme calc
_refine_ls_wR_factor_gt 0.0435
_refine_ls_wR_factor_ref 0.0445
_reflns_Friedel_coverage 0.954
_reflns_Friedel_fraction_full 0.996
_reflns_Friedel_fraction_max 0.972
_reflns_number_gt 8671
_reflns_number_total 9181
_reflns_threshold_expression 'I > 2\s(I)'
_cod_data_source_file d4dt02179g2.cif
_cod_data_source_block qyy_1_pl
_cod_depositor_comments 'Adding full bibliography for 1572711--1572713.cif.'
_cod_original_cell_volume 6834.7(9)
_cod_database_code 1572713
_shelx_shelxl_version_number 2019/1
_shelx_space_group_comment
;
The symmetry employed for this shelxl refinement is uniquely defined
by the following loop, which should always be used as a source of
symmetry information in preference to the above space-group names.
They are only intended as comments.
;
_olex2_refinement_description
;
1. Fixed Uiso
 At 1.2 times of:
  All C(H) groups
 At 1.5 times of:
  All C(H,H,H) groups
2. Rigid bond restraints
 C10, C11, C12, C13, C11A, C12A, C13A
 with sigma for 1-2 distances of 0.02 and sigma for 1-3 distances of 0.02
 C23, C24, C25, C26, C24A, C25A, C26A
 with sigma for 1-2 distances of 0.01 and sigma for 1-3 distances of 0.01
3. Uiso/Uaniso restraints and constraints
C10 \\sim C11 \\sim C12 \\sim C13 \\sim C11A \\sim C12A \\sim C13A: within 2A
with sigma of 0.02 and sigma for terminal atoms of 0.04 within 2A
C23 \\sim C24 \\sim C25 \\sim C26 \\sim C24A \\sim C25A \\sim C26A: within 2A
with sigma of 0.01 and sigma for terminal atoms of 0.02 within 2A
4. Same fragment restrains
{C9, C10, C11A, C12A, C13A} sigma for 1-2: 0.02, 1-3: 0.04
as in
{C9, C10, C11, C12, C13}
{C22, C23, C24A, C25A, C26A} sigma for 1-2: 0.02, 1-3: 0.04
as in
{C22, C23, C24, C25, C26}
5. Others
 Sof(C11A)=Sof(H11D)=Sof(H11E)=Sof(H11F)=Sof(C12A)=Sof(H12D)=Sof(H12E)=
 Sof(H12F)=Sof(C13A)=Sof(H13D)=Sof(H13E)=Sof(H13F)=1-FVAR(1)
 Sof(C11)=Sof(H11A)=Sof(H11B)=Sof(H11C)=Sof(C12)=Sof(H12A)=Sof(H12B)=Sof(H12C)=
 Sof(C13)=Sof(H13A)=Sof(H13B)=Sof(H13C)=FVAR(1)
 Sof(C24A)=Sof(H24D)=Sof(H24E)=Sof(H24F)=Sof(C25A)=Sof(H25D)=Sof(H25E)=
 Sof(H25F)=Sof(C26A)=Sof(H26D)=Sof(H26E)=Sof(H26F)=1-FVAR(2)
 Sof(C24)=Sof(H24A)=Sof(H24B)=Sof(H24C)=Sof(C25)=Sof(H25A)=Sof(H25B)=Sof(H25C)=
 Sof(C26)=Sof(H26A)=Sof(H26B)=Sof(H26C)=FVAR(2)
6.a Me refined with riding coordinates:
 C11(H11A,H11B,H11C), C24(H24A,H24B,H24C)
6.b Aromatic/amide H refined with riding coordinates:
 C2(H2), C3(H3), C4(H4), C5(H5), C6(H6), C8(H8), C15(H15), C16(H16), C17(H17),
 C18(H18), C19(H19), C21(H21), C28(H28), C29(H29), C30(H30), C31(H31), C32(H32),
  C34(H34), C40(H40), C41(H41), C42(H42), C43(H43), C46(H46), C47(H47),
 C48(H48), C49(H49)
6.c Idealised Me refined as rotating group:
 C12(H12A,H12B,H12C), C13(H13A,H13B,H13C), C11A(H11D,H11E,H11F), C12A(H12D,
 H12E,H12F), C13A(H13D,H13E,H13F), C25(H25A,H25B,H25C), C26(H26A,H26B,H26C),
 C24A(H24D,H24E,H24F), C25A(H25D,H25E,H25F), C26A(H26D,H26E,H26F), C37(H37A,
 H37B,H37C), C38(H38A,H38B,H38C), C39(H39A,H39B,H39C)
;
_olex2_submission_special_instructions 'No special instructions were received'

loop_
_space_group_symop_operation_xyz
'x, y, z'
'x-y, x, z+1/6'
'-y, x-y, z+1/3'
'-x, -y, z+1/2'
'-x+y, -x, z+2/3'
'y, -x+y, z+5/6'

loop_
_atom_site_label
_atom_site_type_symbol
_atom_site_fract_x
_atom_site_fract_y
_atom_site_fract_z
_atom_site_U_iso_or_equiv
_atom_site_adp_type
_atom_site_occupancy
_atom_site_site_symmetry_order
_atom_site_calc_flag
_atom_site_refinement_flags_posn
_atom_site_refinement_flags_adp
_atom_site_refinement_flags_occupancy
_atom_site_disorder_assembly
_atom_site_disorder_group
Dy1 Dy -1.12225(2) -0.22521(2) 0.59440(2) 0.03762(5) Uani 1 1 d . . . . .
O1 O -1.0335(2) -0.3422(3) 0.57988(5) 0.0458(6) Uani 1 1 d . . . . .
O2 O -1.2566(3) -0.4307(3) 0.60601(6) 0.0533(7) Uani 1 1 d . . . . .
O3 O -0.9666(3) -0.0944(3) 0.56570(5) 0.0473(6) Uani 1 1 d . . . . .
O4 O -1.0719(3) -0.0201(3) 0.60289(6) 0.0573(8) Uani 1 1 d . . . . .
O5 O -1.2272(3) -0.2996(3) 0.55564(5) 0.0457(6) Uani 1 1 d . . . . .
O6 O -1.3061(3) -0.2188(3) 0.59723(6) 0.0561(7) Uani 1 1 d . . . . .
N1 N -1.1590(3) -0.2265(3) 0.64340(7) 0.0491(8) Uani 1 1 d . . . . .
N2 N -0.9302(3) -0.1387(3) 0.62433(6) 0.0432(8) Uani 1 1 d . . . . .
C1 C -1.0105(5) -0.4821(4) 0.55269(8) 0.0521(11) Uani 1 1 d . . . . .
C2 C -0.8855(5) -0.4016(6) 0.55066(11) 0.0778(16) Uani 1 1 d . . . . .
H2 H -0.848043 -0.331074 0.561172 0.093 Uiso 1 1 calc R U . . .
C3 C -0.8128(6) -0.4235(7) 0.53299(13) 0.106(2) Uani 1 1 d . . . . .
H3 H -0.728008 -0.366682 0.531485 0.127 Uiso 1 1 calc R U . . .
C4 C -0.8666(8) -0.5285(8) 0.51792(13) 0.106(2) Uani 1 1 d . . . . .
H4 H -0.817470 -0.545356 0.506854 0.128 Uiso 1 1 calc R U . . .
C5 C -0.9915(8) -0.6082(6) 0.51911(13) 0.103(2) Uani 1 1 d . . . . .
H5 H -1.028820 -0.677868 0.508365 0.124 Uiso 1 1 calc R U . . .
C6 C -1.0628(6) -0.5849(5) 0.53640(11) 0.0848(17) Uani 1 1 d . . . . .
H6 H -1.148317 -0.639846 0.537127 0.102 Uiso 1 1 calc R U . . .
C7 C -1.0851(4) -0.4529(4) 0.57160(8) 0.0452(9) Uani 1 1 d . . . . .
C8 C -1.2035(4) -0.5481(4) 0.57859(9) 0.0543(11) Uani 1 1 d . . . . .
H8 H -1.232043 -0.626516 0.571297 0.065 Uiso 1 1 calc R U . . .
C9 C -1.2829(4) -0.5332(4) 0.59605(9) 0.0507(10) Uani 1 1 d D . . . .
C10 C -1.4090(5) -0.6457(5) 0.60373(11) 0.0718(14) Uani 1 1 d D U . . .
C11 C -1.5076(7) -0.6105(8) 0.5980(3) 0.136(4) Uani 0.818(12) 1 d D U P A 1
H11A H -1.509518 -0.597263 0.579667 0.204 Uiso 0.818(12) 1 calc R U P A 1
H11B H -1.587635 -0.676621 0.603506 0.204 Uiso 0.818(12) 1 calc R U P A 1
H11C H -1.488003 -0.535356 0.607150 0.204 Uiso 0.818(12) 1 calc R U P A 1
C12 C -1.4445(9) -0.7654(7) 0.5878(2) 0.108(3) Uani 0.818(12) 1 d D U P A 1
H12A H -1.435133 -0.745701 0.569606 0.163 Uiso 0.818(12) 1 calc R U P A 1
H12B H -1.529517 -0.827129 0.591351 0.163 Uiso 0.818(12) 1 calc R U P A 1
H12C H -1.390699 -0.797209 0.592562 0.163 Uiso 0.818(12) 1 calc R U P A 1
C13 C -1.4048(11) -0.6667(12) 0.63220(17) 0.147(6) Uani 0.818(12) 1 d D U P A 1
H13A H -1.345539 -0.693516 0.635511 0.220 Uiso 0.818(12) 1 calc R U P A 1
H13B H -1.485886 -0.729672 0.638002 0.220 Uiso 0.818(12) 1 calc R U P A 1
H13C H -1.380357 -0.590374 0.641378 0.220 Uiso 0.818(12) 1 calc R U P A 1
C11A C -1.483(3) -0.702(4) 0.5816(6) 0.114(12) Uani 0.182(12) 1 d D U P A 2
H11D H -1.507197 -0.646385 0.573943 0.171 Uiso 0.182(12) 1 calc R U P A 2
H11E H -1.556612 -0.778243 0.586491 0.171 Uiso 0.182(12) 1 calc R U P A 2
H11F H -1.436439 -0.720026 0.569153 0.171 Uiso 0.182(12) 1 calc R U P A 2
C12A C -1.372(3) -0.740(3) 0.6171(10) 0.114(12) Uani 0.182(12) 1 d D U P A 2
H12D H -1.349288 -0.780323 0.603959 0.170 Uiso 0.182(12) 1 calc R U P A 2
H12E H -1.441910 -0.802557 0.626792 0.170 Uiso 0.182(12) 1 calc R U P A 2
H12F H -1.302696 -0.694977 0.628658 0.170 Uiso 0.182(12) 1 calc R U P A 2
C13A C -1.471(4) -0.609(4) 0.6247(9) 0.122(14) Uani 0.182(12) 1 d D U P A 2
H13D H -1.409175 -0.554981 0.637011 0.183 Uiso 0.182(12) 1 calc R U P A 2
H13E H -1.533429 -0.682079 0.633311 0.183 Uiso 0.182(12) 1 calc R U P A 2
H13F H -1.508861 -0.565395 0.616858 0.183 Uiso 0.182(12) 1 calc R U P A 2
C14 C -0.7796(4) 0.0570(6) 0.54632(10) 0.0628(13) Uani 1 1 d . . . . .
C15 C -0.7052(5) 0.1796(6) 0.53727(11) 0.0872(18) Uani 1 1 d . . . . .
H15 H -0.723289 0.240784 0.542500 0.105 Uiso 1 1 calc R U . . .
C16 C -0.6075(7) 0.2107(9) 0.52104(14) 0.120(3) Uani 1 1 d . . . . .
H16 H -0.559766 0.292198 0.515070 0.144 Uiso 1 1 calc R U . . .
C17 C -0.5798(7) 0.1212(12) 0.51354(15) 0.130(4) Uani 1 1 d . . . . .
H17 H -0.512003 0.142597 0.502676 0.156 Uiso 1 1 calc R U . . .
C18 C -0.6502(7) 0.0015(9) 0.52181(13) 0.114(3) Uani 1 1 d . . . . .
H18 H -0.630365 -0.058479 0.516597 0.136 Uiso 1 1 calc R U . . .
C19 C -0.7527(6) -0.0320(7) 0.53818(11) 0.0826(17) Uani 1 1 d . . . . .
H19 H -0.802157 -0.114352 0.543464 0.099 Uiso 1 1 calc R U . . .
C20 C -0.8864(4) 0.0217(4) 0.56472(8) 0.0496(10) Uani 1 1 d . . . . .
C21 C -0.8907(5) 0.1122(4) 0.57972(10) 0.0618(12) Uani 1 1 d . . . . .
H21 H -0.827409 0.194407 0.577576 0.074 Uiso 1 1 calc R U . . .
C22 C -0.9848(4) 0.0878(4) 0.59803(9) 0.0559(11) Uani 1 1 d D . . . .
C23 C -0.9889(6) 0.1950(5) 0.61170(11) 0.0774(15) Uani 1 1 d D U . . .
C24 C -0.8773(19) 0.3178(15) 0.6075(5) 0.121(6) Uani 0.53(2) 1 d D U P B 1
H24A H -0.886455 0.380403 0.616632 0.182 Uiso 0.53(2) 1 calc R U P B 1
H24B H -0.805057 0.316534 0.613850 0.182 Uiso 0.53(2) 1 calc R U P B 1
H24C H -0.867656 0.336686 0.589277 0.182 Uiso 0.53(2) 1 calc R U P B 1
C25 C -1.1112(19) 0.191(2) 0.6005(4) 0.115(5) Uani 0.53(2) 1 d D U P B 1
H25A H -1.127623 0.247501 0.610197 0.173 Uiso 0.53(2) 1 calc R U P B 1
H25B H -1.180944 0.107822 0.602109 0.173 Uiso 0.53(2) 1 calc R U P B 1
H25C H -1.098685 0.214986 0.582579 0.173 Uiso 0.53(2) 1 calc R U P B 1
C26 C -1.062(3) 0.151(3) 0.6378(5) 0.113(7) Uani 0.53(2) 1 d D U P B 1
H26A H -1.040267 0.096536 0.646646 0.170 Uiso 0.53(2) 1 calc R U P B 1
H26B H -1.149955 0.108133 0.634391 0.170 Uiso 0.53(2) 1 calc R U P B 1
H26C H -1.040615 0.222749 0.648565 0.170 Uiso 0.53(2) 1 calc R U P B 1
C24A C -1.045(3) 0.247(2) 0.5936(4) 0.115(5) Uani 0.47(2) 1 d D U P B 2
H24D H -1.055168 0.309840 0.602403 0.172 Uiso 0.47(2) 1 calc R U P B 2
H24E H -1.125180 0.181396 0.587919 0.172 Uiso 0.47(2) 1 calc R U P B 2
H24F H -0.991557 0.283232 0.578863 0.172 Uiso 0.47(2) 1 calc R U P B 2
C25A C -1.018(3) 0.157(3) 0.6403(4) 0.102(7) Uani 0.47(2) 1 d D U P B 2
H25D H -0.946164 0.160550 0.648363 0.152 Uiso 0.47(2) 1 calc R U P B 2
H25E H -1.087252 0.073558 0.641406 0.152 Uiso 0.47(2) 1 calc R U P B 2
H25F H -1.038008 0.213134 0.649024 0.152 Uiso 0.47(2) 1 calc R U P B 2
C26A C -0.8528(18) 0.301(2) 0.6203(5) 0.109(6) Uani 0.47(2) 1 d D U P B 2
H26D H -0.805660 0.344215 0.605178 0.164 Uiso 0.47(2) 1 calc R U P B 2
H26E H -0.811489 0.262818 0.629036 0.164 Uiso 0.47(2) 1 calc R U P B 2
H26F H -0.859228 0.358113 0.631760 0.164 Uiso 0.47(2) 1 calc R U P B 2
C27 C -1.3657(4) -0.3900(4) 0.52077(7) 0.0446(9) Uani 1 1 d . . . . .
C28 C -1.3127(4) -0.4608(4) 0.51371(8) 0.0513(10) Uani 1 1 d . . . . .
H28 H -1.260143 -0.470035 0.525278 0.062 Uiso 1 1 calc R U . . .
C29 C -1.3366(5) -0.5182(5) 0.48971(8) 0.0599(12) Uani 1 1 d . . . . .
H29 H -1.301795 -0.567217 0.485320 0.072 Uiso 1 1 calc R U . . .
C30 C -1.4124(5) -0.5024(5) 0.47228(9) 0.0637(13) Uani 1 1 d . . . . .
H30 H -1.428029 -0.539993 0.456020 0.076 Uiso 1 1 calc R U . . .
C31 C -1.4644(5) -0.4317(5) 0.47889(9) 0.0682(14) Uani 1 1 d . . . . .
H31 H -1.514774 -0.420636 0.467064 0.082 Uiso 1 1 calc R U . . .
C32 C -1.4426(4) -0.3766(5) 0.50306(8) 0.0573(11) Uani 1 1 d . . . . .
H32 H -1.479857 -0.330016 0.507516 0.069 Uiso 1 1 calc R U . . .
C33 C -1.3335(4) -0.3270(4) 0.54665(8) 0.0451(9) Uani 1 1 d . . . . .
C34 C -1.4188(4) -0.3027(5) 0.55904(8) 0.0604(12) Uani 1 1 d . . . . .
H34 H -1.493612 -0.325458 0.550614 0.073 Uiso 1 1 calc R U . . .
C35 C -1.3987(4) -0.2458(5) 0.58356(9) 0.0555(11) Uani 1 1 d . . . . .
C36 C -1.4960(5) -0.2136(6) 0.59409(11) 0.0771(15) Uani 1 1 d . . . . .
C37 C -1.5200(8) -0.1361(8) 0.57474(15) 0.128(3) Uani 1 1 d . . . . .
H37A H -1.595456 -0.136696 0.579286 0.191 Uiso 1 1 calc R U . . .
H37B H -1.528194 -0.170553 0.557667 0.191 Uiso 1 1 calc R U . . .
H37C H -1.451455 -0.051936 0.574969 0.191 Uiso 1 1 calc R U . . .
C38 C -1.6181(6) -0.3346(9) 0.59831(19) 0.152(4) Uani 1 1 d . . . . .
H38A H -1.681725 -0.316112 0.603397 0.228 Uiso 1 1 calc R U . . .
H38B H -1.607334 -0.382293 0.611725 0.228 Uiso 1 1 calc R U . . .
H38C H -1.642376 -0.381926 0.582486 0.228 Uiso 1 1 calc R U . . .
C39 C -1.4542(7) -0.1481(9) 0.61972(14) 0.136(4) Uani 1 1 d . . . . .
H39A H -1.379652 -0.069040 0.617310 0.204 Uiso 1 1 calc R U . . .
H39B H -1.437618 -0.198241 0.631477 0.204 Uiso 1 1 calc R U . . .
H39C H -1.518562 -0.135066 0.626785 0.204 Uiso 1 1 calc R U . . .
C40 C -1.2752(5) -0.2812(5) 0.65276(9) 0.0639(13) Uani 1 1 d . . . . .
H40 H -1.340684 -0.328768 0.641458 0.077 Uiso 1 1 calc R U . . .
C41 C -1.3035(5) -0.2713(6) 0.67818(10) 0.0776(15) Uani 1 1 d . . . . .
H41 H -1.385536 -0.312908 0.684054 0.093 Uiso 1 1 calc R U . . .
C42 C -1.2060(5) -0.1973(6) 0.69471(10) 0.0777(16) Uani 1 1 d . . . . .
H42 H -1.221757 -0.185766 0.711846 0.093 Uiso 1 1 calc R U . . .
C43 C -1.0861(5) -0.1412(5) 0.68556(9) 0.0656(13) Uani 1 1 d . . . . .
H43 H -1.019738 -0.092498 0.696569 0.079 Uiso 1 1 calc R U . . .
C44 C -1.0640(4) -0.1574(4) 0.65981(7) 0.0456(9) Uani 1 1 d . . . . .
C45 C -0.9376(4) -0.1080(4) 0.64912(8) 0.0459(9) Uani 1 1 d . . . . .
C46 C -0.8304(5) -0.0376(5) 0.66410(10) 0.0628(13) Uani 1 1 d . . . . .
H46 H -0.836962 -0.017521 0.681208 0.075 Uiso 1 1 calc R U . . .
C47 C -0.7161(5) 0.0011(5) 0.65330(11) 0.0723(15) Uani 1 1 d . . . . .
H47 H -0.643928 0.049463 0.662866 0.087 Uiso 1 1 calc R U . . .
C48 C -0.7084(4) -0.0318(4) 0.62831(11) 0.0639(13) Uani 1 1 d . . . . .
H48 H -0.631396 -0.008120 0.620811 0.077 Uiso 1 1 calc R U . . .
C49 C -0.8165(4) -0.1004(4) 0.61455(9) 0.0531(10) Uani 1 1 d . . . . .
H49 H -0.810513 -0.121487 0.597491 0.064 Uiso 1 1 calc R U . . .

loop_
_atom_site_aniso_label
_atom_site_aniso_U_11
_atom_site_aniso_U_22
_atom_site_aniso_U_33
_atom_site_aniso_U_23
_atom_site_aniso_U_13
_atom_site_aniso_U_12
Dy1 0.03591(9) 0.04083(10) 0.03472(8) -0.00403(8) -0.00146(8) 0.01812(8)
O1 0.0411(15) 0.0430(16) 0.0506(15) -0.0057(13) -0.0026(12) 0.0189(13)
O2 0.0469(16) 0.0439(17) 0.0571(16) 0.0015(13) 0.0071(13) 0.0136(14)
O3 0.0487(16) 0.0451(16) 0.0408(14) 0.0017(12) 0.0015(12) 0.0180(14)
O4 0.0614(19) 0.0475(18) 0.066(2) -0.0042(14) 0.0046(15) 0.0293(16)
O5 0.0419(16) 0.0583(17) 0.0380(13) -0.0123(12) -0.0065(12) 0.0258(14)
O6 0.0488(16) 0.084(2) 0.0469(16) -0.0187(16) -0.0090(14) 0.0417(16)
N1 0.047(2) 0.059(2) 0.0386(18) -0.0016(16) 0.0003(16) 0.0241(18)
N2 0.0444(19) 0.0433(19) 0.0447(19) -0.0028(14) -0.0052(15) 0.0240(16)
C1 0.067(3) 0.055(3) 0.043(2) -0.0034(19) -0.004(2) 0.037(2)
C2 0.063(3) 0.087(4) 0.081(4) -0.033(3) -0.003(3) 0.035(3)
C3 0.079(4) 0.139(6) 0.103(5) -0.046(5) 0.004(4) 0.058(4)
C4 0.123(6) 0.127(6) 0.089(5) -0.027(4) 0.018(4) 0.078(5)
C5 0.132(6) 0.089(5) 0.085(4) -0.029(4) 0.016(4) 0.053(5)
C6 0.095(4) 0.070(4) 0.074(4) -0.021(3) 0.013(3) 0.029(3)
C7 0.054(2) 0.044(2) 0.044(2) -0.0009(18) -0.0056(18) 0.029(2)
C8 0.054(3) 0.037(2) 0.063(3) -0.003(2) -0.002(2) 0.016(2)
C9 0.050(2) 0.043(2) 0.048(2) 0.004(2) -0.005(2) 0.0144(19)
C10 0.057(3) 0.052(3) 0.081(4) 0.007(2) 0.007(2) 0.009(2)
C11 0.043(4) 0.103(6) 0.230(13) -0.016(9) 0.000(6) 0.013(4)
C12 0.085(6) 0.056(4) 0.133(8) 0.003(5) 0.007(5) -0.003(4)
C13 0.120(9) 0.130(10) 0.079(6) 0.036(6) 0.024(5) -0.021(7)
C11A 0.035(15) 0.12(3) 0.15(2) -0.02(2) -0.026(15) 0.010(16)
C12A 0.056(17) 0.09(2) 0.14(3) 0.074(19) 0.018(17) 0.000(14)
C13A 0.07(2) 0.10(2) 0.13(2) 0.00(2) 0.042(19) -0.010(16)
C14 0.050(3) 0.072(3) 0.049(3) 0.005(3) -0.006(2) 0.017(3)
C15 0.071(4) 0.078(4) 0.067(3) 0.015(3) 0.003(3) 0.003(3)
C16 0.071(5) 0.143(7) 0.082(5) 0.033(5) 0.014(4) 0.005(5)
C17 0.066(4) 0.212(11) 0.077(5) 0.032(6) 0.026(3) 0.044(6)
C18 0.094(5) 0.185(9) 0.076(4) 0.017(5) 0.025(4) 0.081(6)
C19 0.075(4) 0.114(5) 0.060(3) 0.012(3) 0.017(3) 0.048(4)
C20 0.044(2) 0.051(3) 0.044(2) 0.0100(19) -0.0033(18) 0.016(2)
C21 0.064(3) 0.037(2) 0.071(3) -0.001(2) 0.000(2) 0.015(2)
C22 0.068(3) 0.047(3) 0.057(3) -0.008(2) -0.010(2) 0.032(2)
C23 0.097(4) 0.056(3) 0.089(4) -0.011(3) -0.005(3) 0.046(3)
C24 0.136(10) 0.056(7) 0.156(14) -0.038(9) 0.013(10) 0.036(7)
C25 0.127(10) 0.101(11) 0.157(12) -0.027(10) -0.002(10) 0.086(9)
C26 0.132(16) 0.101(10) 0.115(10) -0.028(9) 0.024(9) 0.064(12)
C24A 0.157(13) 0.098(11) 0.133(11) -0.017(9) -0.027(11) 0.096(10)
C25A 0.142(17) 0.082(10) 0.091(8) -0.028(7) 0.009(10) 0.063(12)
C26A 0.113(10) 0.084(11) 0.102(13) -0.043(9) -0.009(8) 0.028(8)
C27 0.038(2) 0.048(2) 0.0398(19) -0.0045(17) -0.0007(17) 0.0160(18)
C28 0.053(2) 0.055(3) 0.042(2) -0.0074(19) -0.0040(18) 0.024(2)
C29 0.068(3) 0.062(3) 0.048(2) -0.009(2) 0.006(2) 0.031(2)
C30 0.066(3) 0.067(3) 0.041(2) -0.014(2) -0.002(2) 0.020(3)
C31 0.068(3) 0.084(4) 0.048(3) -0.008(2) -0.019(2) 0.034(3)
C32 0.058(3) 0.070(3) 0.046(2) -0.009(2) -0.010(2) 0.033(2)
C33 0.044(2) 0.047(2) 0.042(2) -0.0046(18) -0.0037(18) 0.0206(19)
C34 0.044(2) 0.094(4) 0.048(2) -0.021(2) -0.0093(19) 0.038(3)
C35 0.045(2) 0.069(3) 0.054(2) -0.015(2) -0.004(2) 0.030(2)
C36 0.063(3) 0.130(5) 0.062(3) -0.031(4) -0.014(3) 0.066(3)
C37 0.164(8) 0.201(9) 0.103(5) -0.012(5) 0.001(5) 0.155(8)
C38 0.076(5) 0.225(9) 0.146(7) -0.034(7) 0.030(5) 0.068(6)
C39 0.126(6) 0.251(10) 0.099(5) -0.093(6) -0.040(4) 0.145(7)
C40 0.055(3) 0.085(4) 0.049(3) 0.002(2) 0.004(2) 0.032(3)
C41 0.068(3) 0.109(5) 0.055(3) 0.004(3) 0.016(3) 0.044(3)
C42 0.088(4) 0.110(5) 0.040(3) -0.005(3) 0.011(3) 0.054(4)
C43 0.078(4) 0.080(3) 0.042(2) -0.012(2) -0.011(2) 0.042(3)
C44 0.057(3) 0.047(2) 0.038(2) -0.0022(17) -0.0066(18) 0.029(2)
C45 0.052(2) 0.041(2) 0.045(2) -0.0027(17) -0.0085(18) 0.024(2)
C46 0.061(3) 0.060(3) 0.058(3) -0.011(2) -0.019(2) 0.024(2)
C47 0.059(3) 0.064(3) 0.078(4) -0.009(3) -0.023(3) 0.018(3)
C48 0.043(3) 0.058(3) 0.085(4) 0.011(3) -0.001(2) 0.020(2)
C49 0.050(3) 0.055(3) 0.058(3) 0.002(2) 0.002(2) 0.028(2)

loop_
_atom_type_symbol
_atom_type_description
_atom_type_scat_dispersion_real
_atom_type_scat_dispersion_imag
_atom_type_scat_source
C C 0.0033 0.0016 'International Tables Vol C Tables 4.2.6.8 and 6.1.1.4'
H H 0.0000 0.0000 'International Tables Vol C Tables 4.2.6.8 and 6.1.1.4'
Dy Dy -0.1892 4.4098 'International Tables Vol C Tables 4.2.6.8 and 6.1.1.4'
N N 0.0061 0.0033 'International Tables Vol C Tables 4.2.6.8 and 6.1.1.4'
O O 0.0106 0.0060 'International Tables Vol C Tables 4.2.6.8 and 6.1.1.4'

loop_
_geom_angle_atom_site_label_1
_geom_angle_atom_site_label_2
_geom_angle_atom_site_label_3
_geom_angle
_geom_angle_site_symmetry_1
_geom_angle_site_symmetry_3
_geom_angle_publ_flag
O1 Dy1 N1 116.64(11) . . ?
O1 Dy1 N2 80.02(10) . . ?
O2 Dy1 O1 72.77(10) . . ?
O2 Dy1 O3 145.03(10) . . ?
O2 Dy1 O4 143.26(11) . . ?
O2 Dy1 O6 80.99(11) . . ?
O2 Dy1 N1 73.21(11) . . ?
O2 Dy1 N2 108.00(10) . . ?
O3 Dy1 O1 75.23(10) . . ?
O3 Dy1 O4 71.55(10) . . ?
O3 Dy1 N1 135.53(11) . . ?
O3 Dy1 N2 79.60(10) . . ?
O4 Dy1 O1 141.46(10) . . ?
O4 Dy1 N1 76.85(11) . . ?
O4 Dy1 N2 75.31(10) . . ?
O5 Dy1 O1 79.70(9) . . ?
O5 Dy1 O2 80.40(10) . . ?
O5 Dy1 O3 80.38(10) . . ?
O5 Dy1 O4 112.77(11) . . ?
O5 Dy1 O6 72.67(10) . . ?
O5 Dy1 N1 141.86(11) . . ?
O5 Dy1 N2 154.48(10) . . ?
O6 Dy1 O1 144.56(10) . . ?
O6 Dy1 O3 120.12(11) . . ?
O6 Dy1 O4 71.58(11) . . ?
O6 Dy1 N1 76.36(11) . . ?
O6 Dy1 N2 131.71(10) . . ?
N1 Dy1 N2 62.44(11) . . ?
C7 O1 Dy1 129.9(3) . . ?
C9 O2 Dy1 133.4(3) . . ?
C20 O3 Dy1 135.8(3) . . ?
C22 O4 Dy1 137.9(3) . . ?
C33 O5 Dy1 136.3(3) . . ?
C35 O6 Dy1 138.1(3) . . ?
C40 N1 Dy1 120.1(3) . . ?
C40 N1 C44 118.1(4) . . ?
C44 N1 Dy1 121.1(3) . . ?
C45 N2 Dy1 120.3(3) . . ?
C49 N2 Dy1 120.7(3) . . ?
C49 N2 C45 117.7(4) . . ?
C2 C1 C6 117.6(5) . . ?
C2 C1 C7 118.9(4) . . ?
C6 C1 C7 123.5(5) . . ?
C1 C2 H2 119.5 . . ?
C1 C2 C3 120.9(5) . . ?
C3 C2 H2 119.5 . . ?
C2 C3 H3 120.0 . . ?
C4 C3 C2 120.0(7) . . ?
C4 C3 H3 120.0 . . ?
C3 C4 H4 120.0 . . ?
C5 C4 C3 120.1(6) . . ?
C5 C4 H4 120.0 . . ?
C4 C5 H5 120.3 . . ?
C4 C5 C6 119.4(6) . . ?
C6 C5 H5 120.3 . . ?
C1 C6 H6 119.0 . . ?
C5 C6 C1 121.9(6) . . ?
C5 C6 H6 119.0 . . ?
O1 C7 C1 116.2(4) . . ?
O1 C7 C8 125.4(4) . . ?
C8 C7 C1 118.4(4) . . ?
C7 C8 H8 117.9 . . ?
C7 C8 C9 124.1(4) . . ?
C9 C8 H8 117.9 . . ?
O2 C9 C8 123.3(4) . . ?
O2 C9 C10 116.4(4) . . ?
C8 C9 C10 120.2(4) . . ?
C9 C10 C12 113.8(5) . . ?
C9 C10 C12A 103.9(11) . . ?
C11 C10 C9 106.7(5) . . ?
C11 C10 C12 106.7(7) . . ?
C13 C10 C9 107.6(5) . . ?
C13 C10 C11 110.1(9) . . ?
C13 C10 C12 111.8(8) . . ?
C11A C10 C9 110.8(17) . . ?
C11A C10 C12A 110(2) . . ?
C11A C10 C13A 115(2) . . ?
C13A C10 C9 110.2(14) . . ?
C13A C10 C12A 107(2) . . ?
C10 C11 H11A 109.5 . . ?
C10 C11 H11B 109.5 . . ?
C10 C11 H11C 109.5 . . ?
H11A C11 H11B 109.5 . . ?
H11A C11 H11C 109.5 . . ?
H11B C11 H11C 109.5 . . ?
C10 C12 H12A 109.5 . . ?
C10 C12 H12B 109.5 . . ?
C10 C12 H12C 109.5 . . ?
H12A C12 H12B 109.5 . . ?
H12A C12 H12C 109.5 . . ?
H12B C12 H12C 109.5 . . ?
C10 C13 H13A 109.5 . . ?
C10 C13 H13B 109.5 . . ?
C10 C13 H13C 109.5 . . ?
H13A C13 H13B 109.5 . . ?
H13A C13 H13C 109.5 . . ?
H13B C13 H13C 109.5 . . ?
C10 C11A H11D 109.5 . . ?
C10 C11A H11E 109.5 . . ?
C10 C11A H11F 109.5 . . ?
H11D C11A H11E 109.5 . . ?
H11D C11A H11F 109.5 . . ?
H11E C11A H11F 109.5 . . ?
C10 C12A H12D 109.5 . . ?
C10 C12A H12E 109.5 . . ?
C10 C12A H12F 109.5 . . ?
H12D C12A H12E 109.5 . . ?
H12D C12A H12F 109.5 . . ?
H12E C12A H12F 109.5 . . ?
C10 C13A H13D 109.5 . . ?
C10 C13A H13E 109.5 . . ?
C10 C13A H13F 109.5 . . ?
H13D C13A H13E 109.5 . . ?
H13D C13A H13F 109.5 . . ?
H13E C13A H13F 109.5 . . ?
C15 C14 C20 121.9(6) . . ?
C19 C14 C15 118.5(6) . . ?
C19 C14 C20 119.5(5) . . ?
C14 C15 H15 119.3 . . ?
C16 C15 C14 121.3(8) . . ?
C16 C15 H15 119.3 . . ?
C15 C16 H16 120.3 . . ?
C15 C16 C17 119.5(8) . . ?
C17 C16 H16 120.3 . . ?
C16 C17 H17 119.6 . . ?
C18 C17 C16 120.7(7) . . ?
C18 C17 H17 119.6 . . ?
C17 C18 H18 119.9 . . ?
C17 C18 C19 120.2(8) . . ?
C19 C18 H18 119.9 . . ?
C14 C19 C18 119.7(7) . . ?
C14 C19 H19 120.1 . . ?
C18 C19 H19 120.1 . . ?
O3 C20 C14 115.3(4) . . ?
O3 C20 C21 124.5(4) . . ?
C21 C20 C14 120.1(5) . . ?
C20 C21 H21 117.9 . . ?
C20 C21 C22 124.2(4) . . ?
C22 C21 H21 117.9 . . ?
O4 C22 C21 122.8(4) . . ?
O4 C22 C23 116.7(5) . . ?
C21 C22 C23 120.4(4) . . ?
C22 C23 C25 104.5(8) . . ?
C22 C23 C26 111.3(14) . . ?
C22 C23 C25A 106.3(14) . . ?
C22 C23 C26A 111.1(10) . . ?
C24 C23 C22 114.1(9) . . ?
C24 C23 C25 111.4(11) . . ?
C24 C23 C26 124.5(17) . . ?
C26 C23 C25 85.6(16) . . ?
C24A C23 C22 108.3(9) . . ?
C24A C23 C25A 130.2(19) . . ?
C24A C23 C26A 110.5(12) . . ?
C25A C23 C26A 88.5(16) . . ?
C23 C24 H24A 109.5 . . ?
C23 C24 H24B 109.5 . . ?
C23 C24 H24C 109.5 . . ?
H24A C24 H24B 109.5 . . ?
H24A C24 H24C 109.5 . . ?
H24B C24 H24C 109.5 . . ?
C23 C25 H25A 109.5 . . ?
C23 C25 H25B 109.5 . . ?
C23 C25 H25C 109.5 . . ?
H25A C25 H25B 109.5 . . ?
H25A C25 H25C 109.5 . . ?
H25B C25 H25C 109.5 . . ?
C23 C26 H26A 109.5 . . ?
C23 C26 H26B 109.5 . . ?
C23 C26 H26C 109.5 . . ?
H26A C26 H26B 109.5 . . ?
H26A C26 H26C 109.5 . . ?
H26B C26 H26C 109.5 . . ?
C23 C24A H24D 109.5 . . ?
C23 C24A H24E 109.5 . . ?
C23 C24A H24F 109.5 . . ?
H24D C24A H24E 109.5 . . ?
H24D C24A H24F 109.5 . . ?
H24E C24A H24F 109.5 . . ?
C23 C25A H25D 109.5 . . ?
C23 C25A H25E 109.5 . . ?
C23 C25A H25F 109.5 . . ?
H25D C25A H25E 109.5 . . ?
H25D C25A H25F 109.5 . . ?
H25E C25A H25F 109.5 . . ?
C23 C26A H26D 109.5 . . ?
C23 C26A H26E 109.5 . . ?
C23 C26A H26F 109.5 . . ?
H26D C26A H26E 109.5 . . ?
H26D C26A H26F 109.5 . . ?
H26E C26A H26F 109.5 . . ?
C28 C27 C32 118.4(4) . . ?
C28 C27 C33 118.7(4) . . ?
C32 C27 C33 122.9(4) . . ?
C27 C28 H28 119.5 . . ?
C27 C28 C29 121.0(4) . . ?
C29 C28 H28 119.5 . . ?
C28 C29 H29 120.2 . . ?
C28 C29 C30 119.6(5) . . ?
C30 C29 H29 120.2 . . ?
C29 C30 H30 120.0 . . ?
C31 C30 C29 120.0(4) . . ?
C31 C30 H30 120.0 . . ?
C30 C31 H31 119.8 . . ?
C30 C31 C32 120.3(5) . . ?
C32 C31 H31 119.8 . . ?
C27 C32 H32 119.7 . . ?
C31 C32 C27 120.7(5) . . ?
C31 C32 H32 119.7 . . ?
O5 C33 C27 115.7(4) . . ?
O5 C33 C34 124.9(4) . . ?
C34 C33 C27 119.4(4) . . ?
C33 C34 H34 118.0 . . ?
C33 C34 C35 123.9(4) . . ?
C35 C34 H34 118.0 . . ?
O6 C35 C34 123.5(4) . . ?
O6 C35 C36 117.8(4) . . ?
C34 C35 C36 118.7(4) . . ?
C37 C36 C35 111.0(5) . . ?
C37 C36 C38 107.8(6) . . ?
C38 C36 C35 108.3(5) . . ?
C39 C36 C35 110.3(4) . . ?
C39 C36 C37 111.2(6) . . ?
C39 C36 C38 108.1(6) . . ?
C36 C37 H37A 109.5 . . ?
C36 C37 H37B 109.5 . . ?
C36 C37 H37C 109.5 . . ?
H37A C37 H37B 109.5 . . ?
H37A C37 H37C 109.5 . . ?
H37B C37 H37C 109.5 . . ?
C36 C38 H38A 109.5 . . ?
C36 C38 H38B 109.5 . . ?
C36 C38 H38C 109.5 . . ?
H38A C38 H38B 109.5 . . ?
H38A C38 H38C 109.5 . . ?
H38B C38 H38C 109.5 . . ?
C36 C39 H39A 109.5 . . ?
C36 C39 H39B 109.5 . . ?
C36 C39 H39C 109.5 . . ?
H39A C39 H39B 109.5 . . ?
H39A C39 H39C 109.5 . . ?
H39B C39 H39C 109.5 . . ?
N1 C40 H40 118.1 . . ?
N1 C40 C41 123.7(5) . . ?
C41 C40 H40 118.1 . . ?
C40 C41 H41 121.1 . . ?
C40 C41 C42 117.9(5) . . ?
C42 C41 H41 121.1 . . ?
C41 C42 H42 120.4 . . ?
C43 C42 C41 119.3(5) . . ?
C43 C42 H42 120.4 . . ?
C42 C43 H43 120.1 . . ?
C42 C43 C44 119.8(5) . . ?
C44 C43 H43 120.1 . . ?
N1 C44 C43 121.1(4) . . ?
N1 C44 C45 115.9(4) . . ?
C43 C44 C45 122.8(4) . . ?
N2 C45 C44 116.4(4) . . ?
N2 C45 C46 121.3(4) . . ?
C46 C45 C44 122.2(4) . . ?
C45 C46 H46 120.4 . . ?
C47 C46 C45 119.2(5) . . ?
C47 C46 H46 120.4 . . ?
C46 C47 H47 120.2 . . ?
C46 C47 C48 119.6(5) . . ?
C48 C47 H47 120.2 . . ?
C47 C48 H48 120.7 . . ?
C47 C48 C49 118.7(5) . . ?
C49 C48 H48 120.7 . . ?
N2 C49 C48 123.6(4) . . ?
N2 C49 H49 118.2 . . ?
C48 C49 H49 118.2 . . ?

loop_
_geom_bond_atom_site_label_1
_geom_bond_atom_site_label_2
_geom_bond_distance
_geom_bond_site_symmetry_2
_geom_bond_publ_flag
Dy1 O1 2.335(3) . ?
Dy1 O2 2.316(3) . ?
Dy1 O3 2.324(3) . ?
Dy1 O4 2.333(3) . ?
Dy1 O5 2.307(3) . ?
Dy1 O6 2.321(3) . ?
Dy1 N1 2.563(3) . ?
Dy1 N2 2.575(3) . ?
O1 C7 1.262(5) . ?
O2 C9 1.251(5) . ?
O3 C20 1.276(5) . ?
O4 C22 1.252(5) . ?
O5 C33 1.272(5) . ?
O6 C35 1.241(5) . ?
N1 C40 1.336(6) . ?
N1 C44 1.350(5) . ?
N2 C45 1.348(5) . ?
N2 C49 1.339(6) . ?
C1 C2 1.362(7) . ?
C1 C6 1.385(7) . ?
C1 C7 1.505(6) . ?
C2 H2 0.9300 . ?
C2 C3 1.399(7) . ?
C3 H3 0.9300 . ?
C3 C4 1.367(9) . ?
C4 H4 0.9300 . ?
C4 C5 1.358(10) . ?
C5 H5 0.9300 . ?
C5 C6 1.382(8) . ?
C6 H6 0.9300 . ?
C7 C8 1.393(6) . ?
C8 H8 0.9300 . ?
C8 C9 1.411(6) . ?
C9 C10 1.536(6) . ?
C10 C11 1.516(10) . ?
C10 C12 1.552(10) . ?
C10 C13 1.495(10) . ?
C10 C11A 1.41(2) . ?
C10 C12A 1.61(2) . ?
C10 C13A 1.52(2) . ?
C11 H11A 0.9600 . ?
C11 H11B 0.9600 . ?
C11 H11C 0.9600 . ?
C12 H12A 0.9600 . ?
C12 H12B 0.9600 . ?
C12 H12C 0.9600 . ?
C13 H13A 0.9600 . ?
C13 H13B 0.9600 . ?
C13 H13C 0.9600 . ?
C11A H11D 0.9600 . ?
C11A H11E 0.9600 . ?
C11A H11F 0.9600 . ?
C12A H12D 0.9600 . ?
C12A H12E 0.9600 . ?
C12A H12F 0.9600 . ?
C13A H13D 0.9600 . ?
C13A H13E 0.9600 . ?
C13A H13F 0.9600 . ?
C14 C15 1.404(8) . ?
C14 C19 1.366(9) . ?
C14 C20 1.503(7) . ?
C15 H15 0.9300 . ?
C15 C16 1.358(10) . ?
C16 H16 0.9300 . ?
C16 C17 1.370(12) . ?
C17 H17 0.9300 . ?
C17 C18 1.359(13) . ?
C18 H18 0.9300 . ?
C18 C19 1.403(8) . ?
C19 H19 0.9300 . ?
C20 C21 1.383(6) . ?
C21 H21 0.9300 . ?
C21 C22 1.409(7) . ?
C22 C23 1.525(6) . ?
C23 C24 1.472(17) . ?
C23 C25 1.597(17) . ?
C23 C26 1.56(2) . ?
C23 C24A 1.489(17) . ?
C23 C25A 1.53(2) . ?
C23 C26A 1.594(18) . ?
C24 H24A 0.9600 . ?
C24 H24B 0.9600 . ?
C24 H24C 0.9600 . ?
C25 H25A 0.9600 . ?
C25 H25B 0.9600 . ?
C25 H25C 0.9600 . ?
C26 H26A 0.9600 . ?
C26 H26B 0.9600 . ?
C26 H26C 0.9600 . ?
C24A H24D 0.9600 . ?
C24A H24E 0.9600 . ?
C24A H24F 0.9600 . ?
C25A H25D 0.9600 . ?
C25A H25E 0.9600 . ?
C25A H25F 0.9600 . ?
C26A H26D 0.9600 . ?
C26A H26E 0.9600 . ?
C26A H26F 0.9600 . ?
C27 C28 1.381(6) . ?
C27 C32 1.387(6) . ?
C27 C33 1.494(5) . ?
C28 H28 0.9300 . ?
C28 C29 1.382(6) . ?
C29 H29 0.9300 . ?
C29 C30 1.382(7) . ?
C30 H30 0.9300 . ?
C30 C31 1.363(7) . ?
C31 H31 0.9300 . ?
C31 C32 1.379(6) . ?
C32 H32 0.9300 . ?
C33 C34 1.388(6) . ?
C34 H34 0.9300 . ?
C34 C35 1.406(6) . ?
C35 C36 1.544(6) . ?
C36 C37 1.512(9) . ?
C36 C38 1.521(10) . ?
C36 C39 1.499(8) . ?
C37 H37A 0.9600 . ?
C37 H37B 0.9600 . ?
C37 H37C 0.9600 . ?
C38 H38A 0.9600 . ?
C38 H38B 0.9600 . ?
C38 H38C 0.9600 . ?
C39 H39A 0.9600 . ?
C39 H39B 0.9600 . ?
C39 H39C 0.9600 . ?
C40 H40 0.9300 . ?
C40 C41 1.377(6) . ?
C41 H41 0.9300 . ?
C41 C42 1.384(8) . ?
C42 H42 0.9300 . ?
C42 C43 1.370(7) . ?
C43 H43 0.9300 . ?
C43 C44 1.389(6) . ?
C44 C45 1.473(6) . ?
C45 C46 1.400(6) . ?
C46 H46 0.9300 . ?
C46 C47 1.365(7) . ?
C47 H47 0.9300 . ?
C47 C48 1.367(8) . ?
C48 H48 0.9300 . ?
C48 C49 1.370(6) . ?
C49 H49 0.9300 . ?

loop_
_geom_torsion_atom_site_label_1
_geom_torsion_atom_site_label_2
_geom_torsion_atom_site_label_3
_geom_torsion_atom_site_label_4
_geom_torsion
_geom_torsion_site_symmetry_1
_geom_torsion_site_symmetry_2
_geom_torsion_site_symmetry_3
_geom_torsion_site_symmetry_4
_geom_torsion_publ_flag
Dy1 O1 C7 C1 152.1(3) . . . . ?
Dy1 O1 C7 C8 -28.1(6) . . . . ?
Dy1 O2 C9 C8 21.9(7) . . . . ?
Dy1 O2 C9 C10 -158.0(3) . . . . ?
Dy1 O3 C20 C14 162.0(3) . . . . ?
Dy1 O3 C20 C21 -15.9(6) . . . . ?
Dy1 O4 C22 C21 12.2(7) . . . . ?
Dy1 O4 C22 C23 -171.7(3) . . . . ?
Dy1 O5 C33 C27 -171.7(3) . . . . ?
Dy1 O5 C33 C34 8.2(7) . . . . ?
Dy1 O6 C35 C34 3.8(8) . . . . ?
Dy1 O6 C35 C36 -175.6(4) . . . . ?
Dy1 N1 C40 C41 -170.5(4) . . . . ?
Dy1 N1 C44 C43 169.0(3) . . . . ?
Dy1 N1 C44 C45 -14.7(5) . . . . ?
Dy1 N2 C45 C44 16.2(5) . . . . ?
Dy1 N2 C45 C46 -166.6(3) . . . . ?
Dy1 N2 C49 C48 166.8(3) . . . . ?
O1 C7 C8 C9 0.3(7) . . . . ?
O2 C9 C10 C11 54.2(8) . . . . ?
O2 C9 C10 C12 171.6(6) . . . . ?
O2 C9 C10 C13 -64.0(9) . . . . ?
O2 C9 C10 C11A 122(2) . . . . ?
O2 C9 C10 C12A -120(2) . . . . ?
O2 C9 C10 C13A -6(3) . . . . ?
O3 C20 C21 C22 -0.2(7) . . . . ?
O4 C22 C23 C24 173.6(14) . . . . ?
O4 C22 C23 C25 -64.6(11) . . . . ?
O4 C22 C23 C26 26.3(14) . . . . ?
O4 C22 C23 C24A -97.1(14) . . . . ?
O4 C22 C23 C25A 46.5(14) . . . . ?
O4 C22 C23 C26A 141.4(11) . . . . ?
O5 C33 C34 C35 -1.0(8) . . . . ?
O6 C35 C36 C37 125.9(6) . . . . ?
O6 C35 C36 C38 -115.9(6) . . . . ?
O6 C35 C36 C39 2.2(8) . . . . ?
N1 C40 C41 C42 2.0(9) . . . . ?
N1 C44 C45 N2 -1.1(5) . . . . ?
N1 C44 C45 C46 -178.2(4) . . . . ?
N2 C45 C46 C47 0.4(7) . . . . ?
C1 C2 C3 C4 -1.7(11) . . . . ?
C1 C7 C8 C9 -179.9(4) . . . . ?
C2 C1 C6 C5 1.7(9) . . . . ?
C2 C1 C7 O1 16.2(6) . . . . ?
C2 C1 C7 C8 -163.6(5) . . . . ?
C2 C3 C4 C5 3.5(12) . . . . ?
C3 C4 C5 C6 -2.7(12) . . . . ?
C4 C5 C6 C1 0.0(11) . . . . ?
C6 C1 C2 C3 -0.9(9) . . . . ?
C6 C1 C7 O1 -161.4(5) . . . . ?
C6 C1 C7 C8 18.8(7) . . . . ?
C7 C1 C2 C3 -178.7(6) . . . . ?
C7 C1 C6 C5 179.4(6) . . . . ?
C7 C8 C9 O2 3.6(7) . . . . ?
C7 C8 C9 C10 -176.6(4) . . . . ?
C8 C9 C10 C11 -125.6(7) . . . . ?
C8 C9 C10 C12 -8.2(8) . . . . ?
C8 C9 C10 C13 116.2(9) . . . . ?
C8 C9 C10 C11A -57(2) . . . . ?
C8 C9 C10 C12A 60(2) . . . . ?
C8 C9 C10 C13A 174(3) . . . . ?
C14 C15 C16 C17 -0.7(11) . . . . ?
C14 C20 C21 C22 -178.0(4) . . . . ?
C15 C14 C19 C18 2.0(9) . . . . ?
C15 C14 C20 O3 161.0(4) . . . . ?
C15 C14 C20 C21 -21.0(7) . . . . ?
C15 C16 C17 C18 1.1(13) . . . . ?
C16 C17 C18 C19 0.1(12) . . . . ?
C17 C18 C19 C14 -1.7(10) . . . . ?
C19 C14 C15 C16 -0.8(9) . . . . ?
C19 C14 C20 O3 -19.5(6) . . . . ?
C19 C14 C20 C21 158.5(5) . . . . ?
C20 C14 C15 C16 178.7(6) . . . . ?
C20 C14 C19 C18 -177.5(5) . . . . ?
C20 C21 C22 O4 2.2(8) . . . . ?
C20 C21 C22 C23 -173.8(5) . . . . ?
C21 C22 C23 C24 -10.2(14) . . . . ?
C21 C22 C23 C25 111.7(11) . . . . ?
C21 C22 C23 C26 -157.5(13) . . . . ?
C21 C22 C23 C24A 79.1(14) . . . . ?
C21 C22 C23 C25A -137.2(13) . . . . ?
C21 C22 C23 C26A -42.4(12) . . . . ?
C27 C28 C29 C30 1.4(7) . . . . ?
C27 C33 C34 C35 178.9(5) . . . . ?
C28 C27 C32 C31 -0.7(7) . . . . ?
C28 C27 C33 O5 27.7(6) . . . . ?
C28 C27 C33 C34 -152.3(4) . . . . ?
C28 C29 C30 C31 -0.8(7) . . . . ?
C29 C30 C31 C32 -0.6(8) . . . . ?
C30 C31 C32 C27 1.3(8) . . . . ?
C32 C27 C28 C29 -0.7(6) . . . . ?
C32 C27 C33 O5 -149.7(4) . . . . ?
C32 C27 C33 C34 30.4(6) . . . . ?
C33 C27 C28 C29 -178.2(4) . . . . ?
C33 C27 C32 C31 176.7(4) . . . . ?
C33 C34 C35 O6 -4.7(9) . . . . ?
C33 C34 C35 C36 174.7(5) . . . . ?
C34 C35 C36 C37 -53.5(7) . . . . ?
C34 C35 C36 C38 64.7(7) . . . . ?
C34 C35 C36 C39 -177.1(6) . . . . ?
C40 N1 C44 C43 -1.3(6) . . . . ?
C40 N1 C44 C45 175.0(4) . . . . ?
C40 C41 C42 C43 -2.4(9) . . . . ?
C41 C42 C43 C44 1.1(9) . . . . ?
C42 C43 C44 N1 0.8(8) . . . . ?
C42 C43 C44 C45 -175.3(5) . . . . ?
C43 C44 C45 N2 175.1(4) . . . . ?
C43 C44 C45 C46 -2.0(7) . . . . ?
C44 N1 C40 C41 -0.1(8) . . . . ?
C44 C45 C46 C47 177.4(5) . . . . ?
C45 N2 C49 C48 -0.3(6) . . . . ?
C45 C46 C47 C48 -1.5(8) . . . . ?
C46 C47 C48 C49 1.7(8) . . . . ?
C47 C48 C49 N2 -0.9(7) . . . . ?
C49 N2 C45 C44 -176.7(4) . . . . ?
C49 N2 C45 C46 0.5(6) . . . . ?
